data_4120266
loop_
_publ_author_name
'Yan-Bo Wang'
'Yi-Ming Wang'
'Wen-Zhen Zhang'
'Xiao-Bing Lu'

_publ_section_title
;
 Fast CO2 Sequestration, Activation, and Catalytic Transformation Using
 N-Heterocyclic Olefins
;
_journal_name_full 'Journal of the American Chemical Society'
_journal_page_first 11996
_journal_page_last 12003
_journal_paper_doi 10.1021/ja405114e
_journal_volume 135
_journal_year 2013
_chemical_formula_sum 'C20 H28 N2 O2'
_chemical_formula_weight 328.44
_chemical_name_systematic
; 
 ? 
;
_space_group_IT_number 14
_symmetry_cell_setting monoclinic
_symmetry_space_group_name_Hall '-P 2ybc'
_symmetry_space_group_name_H-M 'P 1 21/c 1'
_atom_sites_solution_hydrogens geom
_atom_sites_solution_primary direct
_atom_sites_solution_secondary difmap
_audit_creation_method SHELXL-97
_cell_angle_alpha 90.00
_cell_angle_beta 104.7300(10)
_cell_angle_gamma 90.00
_cell_formula_units_Z 4
_cell_length_a 10.5264(2)
_cell_length_b 15.4743(3)
_cell_length_c 11.5956(2)
_cell_measurement_reflns_used 1914
_cell_measurement_temperature 296(2)
_cell_measurement_theta_max 26.612
_cell_measurement_theta_min 2.3950
_cell_volume 1826.72(6)
_computing_cell_refinement 'Bruker SMART'
_computing_data_collection 'Bruker SMART'
_computing_data_reduction 'Bruker SAINT'
_computing_molecular_graphics 'Bruker SHELXTL'
_computing_publication_material 'Bruker SHELXTL'
_computing_structure_refinement 'SHELXL-97 (Sheldrick, 1997)'
_computing_structure_solution 'SHELXS-97 (Sheldrick, 1990)'
_diffrn_ambient_temperature 296(2)
_diffrn_measured_fraction_theta_full 0.999
_diffrn_measured_fraction_theta_max 0.999
_diffrn_measurement_device_type 'CCD area detector'
_diffrn_measurement_method 'phi and omega scans'
_diffrn_radiation_monochromator graphite
_diffrn_radiation_source 'fine-focus sealed tube'
_diffrn_radiation_type MoK\a
_diffrn_radiation_wavelength 0.71073
_diffrn_reflns_av_R_equivalents 0.0294
_diffrn_reflns_av_sigmaI/netI 0.0392
_diffrn_reflns_limit_h_max 12
_diffrn_reflns_limit_h_min -12
_diffrn_reflns_limit_k_max 12
_diffrn_reflns_limit_k_min -18
_diffrn_reflns_limit_l_max 13
_diffrn_reflns_limit_l_min -13
_diffrn_reflns_number 8370
_diffrn_reflns_theta_full 25.00
_diffrn_reflns_theta_max 25.00
_diffrn_reflns_theta_min 2.00
_exptl_absorpt_coefficient_mu 0.077
_exptl_absorpt_correction_T_max 1.0000
_exptl_absorpt_correction_T_min 0.2000
_exptl_absorpt_correction_type multi-scan
_exptl_crystal_colour colorless
_exptl_crystal_density_diffrn 1.194
_exptl_crystal_description block
_exptl_crystal_F_000 712
_exptl_crystal_size_max 0.18
_exptl_crystal_size_mid 0.15
_exptl_crystal_size_min 0.09
_refine_diff_density_max 0.163
_refine_diff_density_min -0.202
_refine_diff_density_rms 0.040
_refine_ls_extinction_method none
_refine_ls_goodness_of_fit_ref 1.070
_refine_ls_hydrogen_treatment constr
_refine_ls_matrix_type full
_refine_ls_number_parameters 217
_refine_ls_number_reflns 3215
_refine_ls_number_restraints 0
_refine_ls_restrained_S_all 1.070
_refine_ls_R_factor_all 0.0646
_refine_ls_R_factor_gt 0.0451
_refine_ls_shift/su_max 0.000
_refine_ls_shift/su_mean 0.000
_refine_ls_structure_factor_coef Fsqd
_refine_ls_weighting_details 'calc w=1/[\s^2^(Fo^2^)+(0.0564P)^2^+0.2483P] where P=(Fo^2^+2Fc^2^)/3'
_refine_ls_weighting_scheme calc
_refine_ls_wR_factor_gt 0.1107
_refine_ls_wR_factor_ref 0.1199
_reflns_number_gt 2397
_reflns_number_total 3215
_reflns_threshold_expression >2sigma(I)
_cod_data_source_file ja405114e_si_006.cif
_cod_data_source_block 1
_cod_depositor_comments
;
The following automatic conversions were performed:

'_refine_ls_hydrogen_treatment' value 'contr' was replaced with the
value 'constr' as specified in the replacement file
'src/cod-tools/trunk/data/replacement-values/replacement_values.lst'.

Automatic conversion script
Id: cif_fix_values 5376 2017-05-30 11:51:03Z andrius 
;
_cod_original_sg_symbol_H-M 'P 1 21/c 1 '
_cod_database_code 4120266

loop_
_symmetry_equiv_pos_as_xyz
'x, y, z'
'-x, y+1/2, -z+1/2'
'-x, -y, -z'
'x, -y-1/2, z-1/2'

loop_
_atom_site_label
_atom_site_type_symbol
_atom_site_fract_x
_atom_site_fract_y
_atom_site_fract_z
_atom_site_U_iso_or_equiv
_atom_site_adp_type
_atom_site_occupancy
_atom_site_symmetry_multiplicity
_atom_site_calc_flag
_atom_site_refinement_flags
N2 N 0.26374(13) 0.16073(8) 0.79091(11) 0.0255(3) Uani 1 1 d .
N1 N 0.07248(14) 0.19596(9) 0.81165(12) 0.0274(3) Uani 1 1 d .
C9 C 0.38189(16) 0.11368(10) 0.78854(14) 0.0265(4) Uani 1 1 d .
C3 C 0.16538(16) 0.13475(11) 0.83797(14) 0.0256(4) Uani 1 1 d .
C14 C 0.37902(17) 0.06256(11) 0.68865(15) 0.0292(4) Uani 1 1 d .
C6 C -0.05420(17) 0.19530(12) 0.84556(15) 0.0338(4) Uani 1 1 d .
H6A H -0.0628 0.1402 0.8847 0.041 Uiso 1 1 calc R
C2 C 0.23043(17) 0.23946(11) 0.73432(14) 0.0284(4) Uani 1 1 d .
H2A H 0.2811 0.2713 0.6946 0.034 Uiso 1 1 calc R
C10 C 0.49408(17) 0.12619(11) 0.88216(15) 0.0290(4) Uani 1 1 d .
O2 O 0.08163(16) -0.08784(8) 0.89533(14) 0.0566(4) Uani 1 1 d .
C11 C 0.60956(18) 0.08645(11) 0.87155(16) 0.0346(4) Uani 1 1 d .
H11A H 0.6864 0.0934 0.9317 0.041 Uiso 1 1 calc R
C1 C 0.11141(17) 0.26140(11) 0.74744(14) 0.0287(4) Uani 1 1 d .
H1A H 0.0643 0.3111 0.7188 0.034 Uiso 1 1 calc R
C4 C 0.16350(17) 0.05489(11) 0.90715(15) 0.0312(4) Uani 1 1 d .
H4A H 0.1369 0.0697 0.9789 0.037 Uiso 1 1 calc R
H4B H 0.2523 0.0323 0.9317 0.037 Uiso 1 1 calc R
C18 C 0.49344(18) 0.18308(12) 0.98868(15) 0.0338(4) Uani 1 1 d .
H18A H 0.4017 0.1934 0.9892 0.041 Uiso 1 1 calc R
C12 C 0.61113(19) 0.03690(12) 0.77276(17) 0.0382(5) Uani 1 1 d .
H12A H 0.6892 0.0117 0.7662 0.046 Uiso 1 1 calc R
C13 C 0.49755(19) 0.02466(12) 0.68381(16) 0.0358(5) Uani 1 1 d .
H13A H 0.5002 -0.0099 0.6188 0.043 Uiso 1 1 calc R
C15 C 0.25494(18) 0.04971(11) 0.58998(15) 0.0329(4) Uani 1 1 d .
H15A H 0.1807 0.0701 0.6192 0.039 Uiso 1 1 calc R
C5 C 0.0709(2) -0.01862(12) 0.84037(17) 0.0388(5) Uani 1 1 d .
O1 O -0.00200(19) -0.00003(10) 0.74270(15) 0.0760(6) Uani 1 1 d .
C16 C 0.2571(2) 0.10148(14) 0.47910(17) 0.0461(5) Uani 1 1 d .
H16A H 0.2702 0.1615 0.4995 0.069 Uiso 1 1 calc R
H16B H 0.1750 0.0943 0.4206 0.069 Uiso 1 1 calc R
H16C H 0.3274 0.0813 0.4472 0.069 Uiso 1 1 calc R
C8 C -0.16459(19) 0.20304(15) 0.73400(18) 0.0517(6) Uani 1 1 d .
H8A H -0.1611 0.1553 0.6820 0.078 Uiso 1 1 calc R
H8B H -0.1558 0.2562 0.6942 0.078 Uiso 1 1 calc R
H8C H -0.2472 0.2025 0.7548 0.078 Uiso 1 1 calc R
C7 C -0.0535(2) 0.26776(15) 0.93226(19) 0.0544(6) Uani 1 1 d .
H7A H 0.0179 0.2597 1.0017 0.082 Uiso 1 1 calc R
H7B H -0.1350 0.2679 0.9551 0.082 Uiso 1 1 calc R
H7C H -0.0430 0.3219 0.8953 0.082 Uiso 1 1 calc R
C20 C 0.5562(2) 0.27032(12) 0.97682(17) 0.0429(5) Uani 1 1 d .
H20A H 0.5113 0.2969 0.9029 0.064 Uiso 1 1 calc R
H20B H 0.6470 0.2621 0.9782 0.064 Uiso 1 1 calc R
H20C H 0.5499 0.3069 1.0420 0.064 Uiso 1 1 calc R
C19 C 0.5617(2) 0.13978(14) 1.10621(17) 0.0520(6) Uani 1 1 d .
H19A H 0.5200 0.0855 1.1126 0.078 Uiso 1 1 calc R
H19B H 0.5557 0.1764 1.1714 0.078 Uiso 1 1 calc R
H19C H 0.6524 0.1302 1.1086 0.078 Uiso 1 1 calc R
C17 C 0.2316(3) -0.04492(14) 0.5566(2) 0.0682(7) Uani 1 1 d .
H17A H 0.2293 -0.0778 0.6262 0.102 Uiso 1 1 calc R
H17B H 0.3013 -0.0658 0.5244 0.102 Uiso 1 1 calc R
H17C H 0.1493 -0.0510 0.4980 0.102 Uiso 1 1 calc R

loop_
_atom_site_aniso_label
_atom_site_aniso_U_11
_atom_site_aniso_U_22
_atom_site_aniso_U_33
_atom_site_aniso_U_23
_atom_site_aniso_U_13
_atom_site_aniso_U_12
N2 0.0236(8) 0.0237(8) 0.0279(7) -0.0006(6) 0.0040(6) 0.0003(6)
N1 0.0246(8) 0.0290(8) 0.0279(7) 0.0003(6) 0.0052(6) 0.0009(6)
C9 0.0246(9) 0.0221(9) 0.0327(9) 0.0022(7) 0.0070(8) 0.0013(7)
C3 0.0236(9) 0.0262(9) 0.0247(8) -0.0028(7) 0.0018(7) -0.0012(7)
C14 0.0308(10) 0.0246(9) 0.0321(9) 0.0033(7) 0.0077(8) 0.0005(8)
C6 0.0267(10) 0.0402(11) 0.0354(10) 0.0088(8) 0.0098(8) 0.0034(8)
C2 0.0320(10) 0.0245(9) 0.0282(9) 0.0026(7) 0.0065(8) -0.0009(8)
C10 0.0276(10) 0.0262(9) 0.0326(9) 0.0036(7) 0.0067(8) -0.0016(8)
O2 0.0655(11) 0.0308(8) 0.0676(10) 0.0079(7) 0.0061(8) -0.0135(7)
C11 0.0259(10) 0.0362(10) 0.0394(10) 0.0073(8) 0.0042(8) 0.0002(8)
C1 0.0328(10) 0.0232(9) 0.0297(9) 0.0034(7) 0.0068(8) 0.0019(8)
C4 0.0302(10) 0.0283(10) 0.0330(9) 0.0021(8) 0.0043(8) -0.0004(8)
C18 0.0255(10) 0.0386(11) 0.0353(10) -0.0031(8) 0.0038(8) -0.0025(8)
C12 0.0325(11) 0.0362(11) 0.0473(11) 0.0068(9) 0.0129(9) 0.0108(9)
C13 0.0419(12) 0.0318(10) 0.0355(10) -0.0001(8) 0.0132(9) 0.0058(9)
C15 0.0347(10) 0.0312(10) 0.0319(9) -0.0042(7) 0.0070(8) 0.0021(8)
C5 0.0394(12) 0.0335(11) 0.0420(11) -0.0021(9) 0.0077(10) -0.0072(9)
O1 0.0930(13) 0.0548(10) 0.0556(10) 0.0039(8) -0.0261(9) -0.0271(9)
C16 0.0414(12) 0.0550(14) 0.0384(11) 0.0052(9) 0.0037(9) 0.0028(10)
C8 0.0263(11) 0.0798(17) 0.0450(12) 0.0089(11) 0.0020(9) -0.0052(11)
C7 0.0461(13) 0.0712(16) 0.0512(13) -0.0104(11) 0.0222(11) 0.0070(12)
C20 0.0437(12) 0.0356(11) 0.0456(11) -0.0042(9) 0.0045(9) -0.0008(9)
C19 0.0639(15) 0.0519(13) 0.0363(11) -0.0002(9) 0.0054(10) -0.0120(12)
C17 0.0818(18) 0.0374(13) 0.0655(15) -0.0036(11) -0.0179(13) -0.0110(12)

loop_
_atom_type_symbol
_atom_type_description
_atom_type_scat_dispersion_real
_atom_type_scat_dispersion_imag
_atom_type_scat_source
C C 0.0033 0.0016 'International Tables Vol C Tables 4.2.6.8 and 6.1.1.4'
H H 0.0000 0.0000 'International Tables Vol C Tables 4.2.6.8 and 6.1.1.4'
N N 0.0061 0.0033 'International Tables Vol C Tables 4.2.6.8 and 6.1.1.4'
O O 0.0106 0.0060 'International Tables Vol C Tables 4.2.6.8 and 6.1.1.4'

loop_
_geom_angle_atom_site_label_1
_geom_angle_atom_site_label_2
_geom_angle_atom_site_label_3
_geom_angle
C3 N2 C2 109.01(13)
C3 N2 C9 127.56(14)
C2 N2 C9 123.25(13)
C3 N1 C1 110.01(14)
C3 N1 C6 126.03(14)
C1 N1 C6 123.96(14)
C14 C9 C10 123.90(16)
C14 C9 N2 117.59(14)
C10 C9 N2 118.38(14)
N1 C3 N2 106.74(14)
N1 C3 C4 127.29(15)
N2 C3 C4 125.96(15)
C13 C14 C9 116.18(16)
C13 C14 C15 121.58(16)
C9 C14 C15 122.24(16)
N1 C6 C7 108.66(15)
N1 C6 C8 108.70(14)
C7 C6 C8 112.69(17)
N1 C6 H6A 108.9
C7 C6 H6A 108.9
C8 C6 H6A 108.9
C1 C2 N2 107.43(15)
C1 C2 H2A 126.3
N2 C2 H2A 126.3
C11 C10 C9 116.92(16)
C11 C10 C18 120.76(16)
C9 C10 C18 122.27(15)
C12 C11 C10 120.79(17)
C12 C11 H11A 119.6
C10 C11 H11A 119.6
C2 C1 N1 106.80(15)
C2 C1 H1A 126.6
N1 C1 H1A 126.6
C3 C4 C5 115.55(14)
C3 C4 H4A 108.4
C5 C4 H4A 108.4
C3 C4 H4B 108.4
C5 C4 H4B 108.4
H4A C4 H4B 107.5
C10 C18 C20 110.38(15)
C10 C18 C19 111.95(15)
C20 C18 C19 110.69(15)
C10 C18 H18A 107.9
C20 C18 H18A 107.9
C19 C18 H18A 107.9
C13 C12 C11 120.35(17)
C13 C12 H12A 119.8
C11 C12 H12A 119.8
C12 C13 C14 121.82(17)
C12 C13 H13A 119.1
C14 C13 H13A 119.1
C14 C15 C17 111.82(16)
C14 C15 C16 111.99(16)
C17 C15 C16 109.19(17)
C14 C15 H15A 107.9
C17 C15 H15A 107.9
C16 C15 H15A 107.9
O1 C5 O2 129.12(19)
O1 C5 C4 116.68(17)
O2 C5 C4 114.20(17)
C15 C16 H16A 109.5
C15 C16 H16B 109.5
H16A C16 H16B 109.5
C15 C16 H16C 109.5
H16A C16 H16C 109.5
H16B C16 H16C 109.5
C6 C8 H8A 109.5
C6 C8 H8B 109.5
H8A C8 H8B 109.5
C6 C8 H8C 109.5
H8A C8 H8C 109.5
H8B C8 H8C 109.5
C6 C7 H7A 109.5
C6 C7 H7B 109.5
H7A C7 H7B 109.5
C6 C7 H7C 109.5
H7A C7 H7C 109.5
H7B C7 H7C 109.5
C18 C20 H20A 109.5
C18 C20 H20B 109.5
H20A C20 H20B 109.5
C18 C20 H20C 109.5
H20A C20 H20C 109.5
H20B C20 H20C 109.5
C18 C19 H19A 109.5
C18 C19 H19B 109.5
H19A C19 H19B 109.5
C18 C19 H19C 109.5
H19A C19 H19C 109.5
H19B C19 H19C 109.5
C15 C17 H17A 109.5
C15 C17 H17B 109.5
H17A C17 H17B 109.5
C15 C17 H17C 109.5
H17A C17 H17C 109.5
H17B C17 H17C 109.5

loop_
_geom_bond_atom_site_label_1
_geom_bond_atom_site_label_2
_geom_bond_distance
N2 C3 1.349(2)
N2 C2 1.386(2)
N2 C9 1.447(2)
N1 C3 1.340(2)
N1 C1 1.379(2)
N1 C6 1.483(2)
C9 C14 1.397(2)
C9 C10 1.400(2)
C3 C4 1.476(2)
C14 C13 1.393(2)
C14 C15 1.515(2)
C6 C7 1.505(3)
C6 C8 1.508(3)
C6 H6A 0.9800
C2 C1 1.343(2)
C2 H2A 0.9300
C10 C11 1.395(2)
C10 C18 1.518(2)
O2 C5 1.237(2)
C11 C12 1.382(3)
C11 H11A 0.9300
C1 H1A 0.9300
C4 C5 1.568(2)
C4 H4A 0.9700
C4 H4B 0.9700
C18 C20 1.525(3)
C18 C19 1.525(3)
C18 H18A 0.9800
C12 C13 1.379(3)
C12 H12A 0.9300
C13 H13A 0.9300
C15 C17 1.519(3)
C15 C16 1.520(3)
C15 H15A 0.9800
C5 O1 1.230(2)
C16 H16A 0.9600
C16 H16B 0.9600
C16 H16C 0.9600
C8 H8A 0.9600
C8 H8B 0.9600
C8 H8C 0.9600
C7 H7A 0.9600
C7 H7B 0.9600
C7 H7C 0.9600
C20 H20A 0.9600
C20 H20B 0.9600
C20 H20C 0.9600
C19 H19A 0.9600
C19 H19B 0.9600
C19 H19C 0.9600
C17 H17A 0.9600
C17 H17B 0.9600
C17 H17C 0.9600
